data_1511680
loop_
_publ_author_name
'zum Hecht, P.'
'Hiltmann, F.'
'Hammerschmidt, A.'
'Krebs, B.'

_publ_section_title
;
 Li5 B7 S13 und Li9 B19 S33: zwei Lithiumthioborate mit neuen
 hochpolymeren Anionengeruesten
;
_journal_name_full 'Zeitschrift fuer Anorganische und Allgemeine Chemie'
_journal_page_first 293
_journal_page_last 302
_journal_paper_doi 10.1002/zaac.19936190212
_journal_volume 619
_journal_year 1993
_chemical_formula_sum 'B7 Li5 S13'
_chemical_name_systematic 'Li5 (B7 S13)'
_space_group_IT_number 15
_symmetry_space_group_name_Hall '-C 2yc'
_symmetry_space_group_name_H-M 'C 1 2/c 1'
_cell_angle_alpha 90
_cell_angle_beta 134.91
_cell_angle_gamma 90
_cell_formula_units_Z 8
_cell_length_a 17.304
_cell_length_b 21.922
_cell_length_c 12.233
_cell_volume 3286.441
_citation_journal_id_ASTM ZAACAB
_cod_data_source_file boron4-x_339.cif
_cod_data_source_block B7Li5S13
_cod_original_cell_volume 3286.44
_cod_database_code 1511680

loop_
_symmetry_equiv_pos_as_xyz
x,y,z
-x,y,-z+1/2
-x,-y,-z
x,-y,z-1/2
x+1/2,y+1/2,z
-x+1/2,y+1/2,-z+1/2
-x+1/2,-y+1/2,-z
x+1/2,-y+1/2,z-1/2

loop_
_atom_site_label
_atom_site_type_symbol
_atom_site_fract_x
_atom_site_fract_y
_atom_site_fract_z
_atom_site_occupancy
_atom_site_U_iso_or_equiv
Li2 Li+1 0.8961 0.2177 0.3956 1 0.0
Li5 Li+1 0.5172 0.5117 0.9605 0.5 0.0
S13 S-2 0.68338 0.27597 0.10926 1 0.0
Li6 Li+1 0.3071 0.2402 0.5756 0.5 0.0
B6 B+3 0.2781 0.0263 -0.0796 1 0.0
B7 B+3 0.41 0.4233 0.7449 1 0.0
B4 B+3 0.5 0.0236 0.25 1 0.0
S9 S-2 0.49527 0.37527 0.93084 1 0.0
S11 S-2 0.31459 0.37507 0.56002 1 0.0
S4 S-2 0.72679 0.17319 0.30302 1 0.0
B1 B+3 0.5 0.2253 0.25 1 0.0
Li4 Li+1 0.2498 -0.0312 0.104 1 0.0
S5 S-2 0.78875 0.07528 0.53198 1 0.0
S7 S-2 0.49349 0.175 0.95464 1 0.0
B2 B+3 0.6707 0.1241 0.3623 1 0.0
S3 S-2 0.55023 0.27663 0.18789 1 0.0
S14 S-2 0.17603 0.97442 0.74258 1 0.0
S6 S-2 0.32661 0.07703 0.8498 1 0.0
B5 B+3 0.608 0.2233 0.136 1 0.0
S8 S-2 0.38761 0.97366 0.08752 1 0.0
B3 B+3 0.4417 0.125 0.0211 1 0.0
S2 S-2 0.55771 0.07301 0.18833 1 0.0
Li1 Li+1 0.6672 0.3613 0.2495 1 0.0
S10 S-2 0.5 0.47708 0.75 1 0.0
Li3 Li+1 0.6679 0.1109 0.0865 1 0.0
B8 B+3 0.415 0.3262 0.5749 1 0.0
S12 S-2 0.5 0.27343 0.75 1 0.0
S1 S-2 0.61918 0.17725 0.4267 1 0.0
